data_7150292
loop_
_publ_author_name
'Khlebnikov, Alexander F.'
'Novikov, Mikhail S.'
'Shinkevich, Ekaterina Yu'
'Vidovic, Denis'

_publ_section_title
;
 Selective transannular ring transformations in azirino-fused
 eight-membered O,N- or S,N-heterocycles.
;
_journal_issue 22
_journal_name_full 'Organic &amp; biomolecular chemistry'
_journal_page_first 4040
_journal_page_last 4042
_journal_paper_doi 10.1039/b512409c
_journal_volume 3
_journal_year 2005
_chemical_formula_sum 'C24 H22 N2 O'
_chemical_formula_weight 354.44
_chemical_name_systematic
;
?
;
_space_group_IT_number 2
_symmetry_space_group_name_Hall '-P 1'
_symmetry_space_group_name_H-M 'P -1'
_atom_sites_solution_hydrogens geom
_atom_sites_solution_primary direct
_atom_sites_solution_secondary difmap
_audit_creation_method SHELXL-97
_cell_angle_alpha 101.32(3)
_cell_angle_beta 109.63(3)
_cell_angle_gamma 112.28(3)
_cell_formula_units_Z 2
_cell_length_a 9.4130(19)
_cell_length_b 10.281(2)
_cell_length_c 11.618(2)
_cell_measurement_temperature 133(2)
_cell_volume 909.9(6)
_computing_structure_refinement 'SHELXL-97 (Sheldrick, 1997)'
_computing_structure_solution 'SHELXS-97 (Sheldrick, 1990)'
_diffrn_ambient_temperature 133(2)
_diffrn_measured_fraction_theta_full 0.992
_diffrn_measured_fraction_theta_max 0.992
_diffrn_radiation_monochromator graphite
_diffrn_radiation_source 'fine-focus sealed tube'
_diffrn_radiation_type MoK\a
_diffrn_radiation_wavelength 0.71073
_diffrn_reflns_av_R_equivalents 0.0622
_diffrn_reflns_av_sigmaI/netI 0.0481
_diffrn_reflns_limit_h_max 11
_diffrn_reflns_limit_h_min -11
_diffrn_reflns_limit_k_max 12
_diffrn_reflns_limit_k_min -12
_diffrn_reflns_limit_l_max 13
_diffrn_reflns_limit_l_min -13
_diffrn_reflns_number 9324
_diffrn_reflns_theta_full 24.87
_diffrn_reflns_theta_max 24.87
_diffrn_reflns_theta_min 2.00
_exptl_absorpt_coefficient_mu 0.079
_exptl_crystal_density_diffrn 1.294
_exptl_crystal_density_method 'not measured'
_exptl_crystal_F_000 376
_refine_diff_density_max 0.168
_refine_diff_density_min -0.214
_refine_diff_density_rms 0.042
_refine_ls_extinction_method none
_refine_ls_goodness_of_fit_ref 1.028
_refine_ls_hydrogen_treatment mixed
_refine_ls_matrix_type full
_refine_ls_number_parameters 244
_refine_ls_number_reflns 3128
_refine_ls_number_restraints 0
_refine_ls_restrained_S_all 1.028
_refine_ls_R_factor_all 0.0616
_refine_ls_R_factor_gt 0.0446
_refine_ls_shift/su_max 0.000
_refine_ls_shift/su_mean 0.000
_refine_ls_structure_factor_coef Fsqd
_refine_ls_weighting_details 'calc w=1/[\s^2^(Fo^2^)+(0.0681P)^2^+0.0446P] where P=(Fo^2^+2Fc^2^)/3'
_refine_ls_weighting_scheme calc
_refine_ls_wR_factor_gt 0.1110
_refine_ls_wR_factor_ref 0.1196
_reflns_number_gt 2368
_reflns_number_total 3128
_reflns_threshold_expression >2sigma(I)
_cod_data_source_file b512409c.txt
_cod_data_source_block test
_cod_original_cell_volume 909.8(3)
_cod_database_code 7150292

loop_
_symmetry_equiv_pos_as_xyz
'x, y, z'
'-x, -y, -z'

loop_
_atom_site_label
_atom_site_type_symbol
_atom_site_fract_x
_atom_site_fract_y
_atom_site_fract_z
_atom_site_U_iso_or_equiv
_atom_site_adp_type
_atom_site_occupancy
_atom_site_symmetry_multiplicity
_atom_site_calc_flag
_atom_site_refinement_flags
_atom_site_disorder_assembly
_atom_site_disorder_group
O5 O 0.05277(14) 0.46571(12) 0.73788(11) 0.0306(3) Uani 1 1 d . . .
N1 N -0.10673(18) 0.21741(15) 0.40426(13) 0.0318(3) Uani 1 1 d . . .
N10 N -0.23241(17) 0.33697(15) 0.49096(13) 0.0305(3) Uani 1 1 d . . .
C2 C 0.0409(2) 0.19538(19) 0.41170(18) 0.0362(4) Uani 1 1 d . . .
H2A H 0.1105 0.2696 0.3836 0.043 Uiso 1 1 calc R . .
H2B H -0.0022 0.0929 0.3492 0.043 Uiso 1 1 calc R . .
C3 C 0.1554(2) 0.21259(19) 0.54719(18) 0.0359(4) Uani 1 1 d . . .
H3A H 0.2675 0.2261 0.5522 0.043 Uiso 1 1 calc R . .
H3B H 0.1012 0.1199 0.5642 0.043 Uiso 1 1 calc R . .
C4 C 0.1839(2) 0.34808(18) 0.65039(17) 0.0326(4) Uani 1 1 d . . .
H4A H 0.2375 0.4409 0.6334 0.039 Uiso 1 1 calc R . .
H4B H 0.2626 0.3611 0.7387 0.039 Uiso 1 1 calc R . .
C4A C 0.0122(2) 0.32372(17) 0.64586(16) 0.0286(4) Uani 1 1 d . . .
C5A C -0.0888(2) 0.48158(17) 0.72844(16) 0.0287(4) Uani 1 1 d . . .
C6 C -0.0817(2) 0.57026(18) 0.83845(17) 0.0341(4) Uani 1 1 d . . .
H6A H 0.0169 0.6142 0.9213 0.041 Uiso 1 1 calc R . .
C7 C -0.2211(2) 0.59421(19) 0.82619(18) 0.0375(4) Uani 1 1 d . . .
H7A H -0.2176 0.6558 0.9007 0.045 Uiso 1 1 calc R . .
C8 C -0.3651(2) 0.52812(19) 0.70511(19) 0.0379(4) Uani 1 1 d . . .
H8A H -0.4606 0.5438 0.6971 0.045 Uiso 1 1 calc R . .
C9A C -0.2317(2) 0.41539(17) 0.60482(16) 0.0297(4) Uani 1 1 d . . .
C9 C -0.3702(2) 0.43926(18) 0.59581(18) 0.0349(4) Uani 1 1 d . . .
H9A H -0.4698 0.3940 0.5135 0.042 Uiso 1 1 calc R . .
C10A C -0.1141(2) 0.29662(17) 0.50859(16) 0.0285(4) Uani 1 1 d . . .
C11 C -0.2287(2) 0.18278(19) 0.26931(17) 0.0380(4) Uani 1 1 d . . .
H11A H -0.1640 0.2351 0.2259 0.046 Uiso 1 1 calc R . .
H11B H -0.3081 0.2229 0.2732 0.046 Uiso 1 1 calc R . .
C12 C -0.3327(2) 0.01554(18) 0.18743(16) 0.0325(4) Uani 1 1 d . . .
C13 C -0.3388(2) -0.0412(2) 0.06627(18) 0.0408(4) Uani 1 1 d . . .
H13A H -0.2714 0.0252 0.0364 0.049 Uiso 1 1 calc R . .
C14 C -0.4423(2) -0.1940(2) -0.01174(19) 0.0465(5) Uani 1 1 d . . .
H14A H -0.4450 -0.2313 -0.0944 0.056 Uiso 1 1 calc R . .
C15 C -0.5409(3) -0.2917(2) 0.0297(2) 0.0535(5) Uani 1 1 d . . .
H15A H -0.6123 -0.3961 -0.0240 0.064 Uiso 1 1 calc R . .
C17 C -0.4319(3) -0.0848(2) 0.22785(19) 0.0475(5) Uani 1 1 d . . .
H17A H -0.4287 -0.0485 0.3109 0.057 Uiso 1 1 calc R . .
C18 C -0.0687(2) 0.19545(17) 0.69044(15) 0.0283(4) Uani 1 1 d . . .
C19 C -0.2374(2) 0.07990(18) 0.61693(17) 0.0331(4) Uani 1 1 d . . .
H19A H -0.3066 0.0778 0.5346 0.040 Uiso 1 1 calc R . .
C20 C -0.3070(2) -0.03294(19) 0.66164(18) 0.0369(4) Uani 1 1 d . . .
H20A H -0.4227 -0.1115 0.6098 0.044 Uiso 1 1 calc R . .
C21 C -0.2085(2) -0.03080(19) 0.78072(18) 0.0393(4) Uani 1 1 d . . .
H21A H -0.2556 -0.1077 0.8116 0.047 Uiso 1 1 calc R . .
C22 C -0.0407(3) 0.0839(2) 0.85522(19) 0.0467(5) Uani 1 1 d . . .
H22A H 0.0277 0.0857 0.9377 0.056 Uiso 1 1 calc R . .
C23 C 0.0290(2) 0.1965(2) 0.81079(18) 0.0415(4) Uani 1 1 d . . .
H23A H 0.1446 0.2749 0.8632 0.050 Uiso 1 1 calc R . .
C16 C -0.5351(3) -0.2364(2) 0.1502(2) 0.0619(6) Uani 1 1 d . . .
H16A H -0.6026 -0.3031 0.1799 0.074 Uiso 1 1 calc R . .

loop_
_atom_site_aniso_label
_atom_site_aniso_U_11
_atom_site_aniso_U_22
_atom_site_aniso_U_33
_atom_site_aniso_U_23
_atom_site_aniso_U_13
_atom_site_aniso_U_12
O5 0.0267(6) 0.0254(6) 0.0337(6) 0.0067(5) 0.0109(5) 0.0114(5)
N1 0.0342(8) 0.0293(7) 0.0308(8) 0.0098(6) 0.0153(6) 0.0146(6)
N10 0.0301(7) 0.0283(7) 0.0321(7) 0.0124(6) 0.0128(6) 0.0137(6)
C2 0.0379(10) 0.0300(9) 0.0438(10) 0.0123(8) 0.0244(9) 0.0148(8)
C3 0.0319(9) 0.0316(9) 0.0461(11) 0.0126(8) 0.0208(8) 0.0153(8)
C4 0.0268(9) 0.0289(8) 0.0385(10) 0.0107(7) 0.0140(7) 0.0119(7)
C4A 0.0291(9) 0.0233(8) 0.0305(9) 0.0070(7) 0.0127(7) 0.0121(7)
C5A 0.0271(8) 0.0243(8) 0.0360(9) 0.0130(7) 0.0148(7) 0.0122(7)
C6 0.0360(9) 0.0271(8) 0.0354(9) 0.0104(7) 0.0162(8) 0.0123(7)
C7 0.0414(10) 0.0307(9) 0.0447(10) 0.0124(8) 0.0257(9) 0.0168(8)
C8 0.0339(9) 0.0330(9) 0.0524(11) 0.0165(8) 0.0236(9) 0.0174(8)
C9A 0.0308(9) 0.0248(8) 0.0352(9) 0.0132(7) 0.0155(7) 0.0134(7)
C9 0.0305(9) 0.0321(9) 0.0434(10) 0.0173(8) 0.0163(8) 0.0151(7)
C10A 0.0281(8) 0.0230(8) 0.0306(9) 0.0100(7) 0.0131(7) 0.0087(7)
C11 0.0494(11) 0.0327(9) 0.0290(9) 0.0124(7) 0.0159(8) 0.0182(8)
C12 0.0326(9) 0.0314(9) 0.0321(9) 0.0116(7) 0.0133(7) 0.0153(7)
C13 0.0394(10) 0.0399(10) 0.0379(10) 0.0096(8) 0.0196(8) 0.0149(8)
C14 0.0427(11) 0.0448(11) 0.0385(10) 0.0009(9) 0.0111(9) 0.0219(9)
C15 0.0472(12) 0.0323(10) 0.0501(13) 0.0070(9) 0.0018(10) 0.0121(9)
C17 0.0488(12) 0.0440(11) 0.0379(11) 0.0151(9) 0.0202(9) 0.0110(9)
C18 0.0297(8) 0.0263(8) 0.0301(9) 0.0091(7) 0.0135(7) 0.0152(7)
C19 0.0295(9) 0.0326(9) 0.0339(9) 0.0126(7) 0.0121(7) 0.0138(7)
C20 0.0347(10) 0.0307(9) 0.0430(10) 0.0132(8) 0.0188(8) 0.0127(8)
C21 0.0478(11) 0.0310(9) 0.0434(11) 0.0178(8) 0.0248(9) 0.0173(8)
C22 0.0507(12) 0.0434(11) 0.0352(10) 0.0203(9) 0.0118(9) 0.0166(9)
C23 0.0365(10) 0.0379(10) 0.0349(10) 0.0140(8) 0.0083(8) 0.0103(8)
C16 0.0579(14) 0.0439(12) 0.0543(14) 0.0212(11) 0.0176(11) 0.0024(10)

loop_
_atom_type_symbol
_atom_type_description
_atom_type_scat_dispersion_real
_atom_type_scat_dispersion_imag
_atom_type_scat_source
C C 0.0033 0.0016 'International Tables Vol C Tables 4.2.6.8 and 6.1.1.4'
H H 0.0000 0.0000 'International Tables Vol C Tables 4.2.6.8 and 6.1.1.4'
N N 0.0061 0.0033 'International Tables Vol C Tables 4.2.6.8 and 6.1.1.4'
O O 0.0106 0.0060 'International Tables Vol C Tables 4.2.6.8 and 6.1.1.4'

loop_
_geom_angle_atom_site_label_1
_geom_angle_atom_site_label_2
_geom_angle_atom_site_label_3
_geom_angle
_geom_angle_site_symmetry_1
_geom_angle_site_symmetry_3
_geom_angle_publ_flag
C5A O5 C4A 114.14(13) . . ?
C10A N1 C2 124.63(14) . . ?
C10A N1 C11 119.99(14) . . ?
C2 N1 C11 113.45(14) . . ?
C10A N10 C9A 116.58(14) . . ?
N1 C2 C3 113.78(14) . . ?
C2 C3 C4 110.18(14) . . ?
C3 C4 C4A 109.34(14) . . ?
O5 C4A C4 104.35(13) . . ?
O5 C4A C10A 108.93(12) . . ?
C4 C4A C10A 110.77(13) . . ?
O5 C4A C18 108.67(12) . . ?
C4 C4A C18 113.59(13) . . ?
C10A C4A C18 110.28(13) . . ?
O5 C5A C6 119.32(15) . . ?
O5 C5A C9A 118.47(14) . . ?
C6 C5A C9A 122.06(15) . . ?
C5A C6 C7 119.02(17) . . ?
C8 C7 C6 119.99(16) . . ?
C9 C8 C7 120.24(16) . . ?
C9 C9A C5A 117.70(15) . . ?
C9 C9A N10 120.17(16) . . ?
C5A C9A N10 121.96(14) . . ?
C8 C9 C9A 120.98(17) . . ?
N10 C10A N1 120.81(15) . . ?
N10 C10A C4A 121.77(14) . . ?
N1 C10A C4A 117.21(14) . . ?
N1 C11 C12 113.05(14) . . ?
C17 C12 C13 117.94(17) . . ?
C17 C12 C11 120.93(16) . . ?
C13 C12 C11 121.05(16) . . ?
C12 C13 C14 120.70(18) . . ?
C15 C14 C13 120.46(19) . . ?
C14 C15 C16 119.25(19) . . ?
C16 C17 C12 121.39(19) . . ?
C19 C18 C23 118.20(15) . . ?
C19 C18 C4A 122.84(14) . . ?
C23 C18 C4A 118.95(15) . . ?
C18 C19 C20 121.15(16) . . ?
C21 C20 C19 119.99(17) . . ?
C20 C21 C22 119.51(16) . . ?
C21 C22 C23 120.60(18) . . ?
C22 C23 C18 120.55(18) . . ?
C17 C16 C15 120.3(2) . . ?

loop_
_geom_bond_atom_site_label_1
_geom_bond_atom_site_label_2
_geom_bond_distance
_geom_bond_site_symmetry_2
_geom_bond_publ_flag
O5 C5A 1.3739(19) . ?
O5 C4A 1.4528(19) . ?
N1 C10A 1.360(2) . ?
N1 C2 1.469(2) . ?
N1 C11 1.471(2) . ?
N10 C10A 1.298(2) . ?
N10 C9A 1.404(2) . ?
C2 C3 1.509(3) . ?
C3 C4 1.515(2) . ?
C4 C4A 1.519(2) . ?
C4A C10A 1.528(2) . ?
C4A C18 1.536(2) . ?
C5A C6 1.381(2) . ?
C5A C9A 1.400(2) . ?
C6 C7 1.391(2) . ?
C7 C8 1.387(3) . ?
C8 C9 1.386(3) . ?
C9A C9 1.390(2) . ?
C11 C12 1.509(3) . ?
C12 C17 1.382(2) . ?
C12 C13 1.387(2) . ?
C13 C14 1.388(3) . ?
C14 C15 1.373(3) . ?
C15 C16 1.378(3) . ?
C17 C16 1.378(3) . ?
C18 C19 1.386(3) . ?
C18 C23 1.387(2) . ?
C19 C20 1.391(2) . ?
C20 C21 1.373(3) . ?
C21 C22 1.379(3) . ?
C22 C23 1.387(3) . ?

loop_
_cod_related_entry_id
_cod_related_entry_database
_cod_related_entry_code
1 ChemSpider 9755946
